data_1567994
loop_
_publ_author_name
'Tao, Cheng-Bo'
'Fan, Ji-Qiang'
'Fei, Wenwen'
'Zhao, Yan'
'Li, Man-Bo'

_publ_section_title
;
 Structure and assembly of a hexanuclear AuNi bimetallic nanocluster.
;
_journal_issue 1
_journal_name_full Nanoscale
_journal_page_first 109
_journal_page_last 113
_journal_paper_doi 10.1039/d2nr05225c
_journal_volume 15
_journal_year 2022
_chemical_formula_moiety 'C40 H36 Ni O2 P2 S'
_chemical_formula_sum 'C40 H36 Ni O2 P2 S'
_chemical_formula_weight 701.40
_space_group_crystal_system monoclinic
_space_group_IT_number 14
_space_group_name_Hall '-P 2ybc'
_space_group_name_H-M_alt 'P 1 21/c 1'
_atom_sites_solution_hydrogens geom
_atom_sites_solution_primary dual
_audit_creation_date 2022-08-16
_audit_creation_method
; 
Olex2 1.5 
(compiled 2021.08.20 svn.r13c46975 for OlexSys, GUI svn.r6396) 
;
_audit_update_record
;
2022-09-19 deposited with the CCDC.	2022-11-21 downloaded from the CCDC.
;
_cell_angle_alpha 90
_cell_angle_beta 92.559(4)
_cell_angle_gamma 90
_cell_formula_units_Z 8
_cell_length_a 39.250(5)
_cell_length_b 9.8991(14)
_cell_length_c 17.585(2)
_cell_measurement_reflns_used 9987
_cell_measurement_temperature 296.15
_cell_measurement_theta_max 28.216
_cell_measurement_theta_min 2.305
_cell_volume 6825.7(15)
_computing_cell_refinement 'SAINT V8.40B (?, 2016)'
_computing_data_collection 'Bruker APEX2'
_computing_data_reduction 'SAINT V8.40B (?, 2016)'
_computing_molecular_graphics 'Olex2 1.5 (Dolomanov et al., 2009)'
_computing_publication_material 'Olex2 1.5 (Dolomanov et al., 2009)'
_computing_structure_refinement 'SHELXL 2018/3 (Sheldrick, 2015)'
_computing_structure_solution 'SHELXT 2018/2 (Sheldrick, 2018)'
_diffrn_ambient_temperature 296.15
_diffrn_measured_fraction_theta_full 0.997
_diffrn_measured_fraction_theta_max 0.995
_diffrn_measurement_device_type 'Bruker APEX-II CCD'
_diffrn_measurement_method '\f and \w scans'
_diffrn_radiation_type MoK\a
_diffrn_radiation_wavelength 0.71073
_diffrn_reflns_av_R_equivalents 0.0641
_diffrn_reflns_av_unetI/netI 0.0752
_diffrn_reflns_Laue_measured_fraction_full 0.997
_diffrn_reflns_Laue_measured_fraction_max 0.995
_diffrn_reflns_limit_h_max 37
_diffrn_reflns_limit_h_min -52
_diffrn_reflns_limit_k_max 12
_diffrn_reflns_limit_k_min -13
_diffrn_reflns_limit_l_max 23
_diffrn_reflns_limit_l_min -23
_diffrn_reflns_number 52201
_diffrn_reflns_point_group_measured_fraction_full 0.997
_diffrn_reflns_point_group_measured_fraction_max 0.995
_diffrn_reflns_theta_full 25.242
_diffrn_reflns_theta_max 28.350
_diffrn_reflns_theta_min 2.122
_diffrn_source_current 40.0
_diffrn_source_power 2.0
_diffrn_source_voltage 50.0
_diffrn_standards_number 0
_exptl_absorpt_coefficient_mu 0.758
_exptl_absorpt_correction_T_max 0.7457
_exptl_absorpt_correction_T_min 0.6478
_exptl_absorpt_correction_type multi-scan
_exptl_absorpt_process_details
; 
SADABS-2016/2 (Bruker,2016/2) was used for absorption correction. 
wR2(int) was 0.1384 before and 0.0574 after correction. 
The Ratio of minimum to maximum transmission is 0.8687. 
The \l/2 correction factor is Not present. 
;
_exptl_crystal_colour red
_exptl_crystal_colour_primary red
_exptl_crystal_density_diffrn 1.365
_exptl_crystal_description block
_exptl_crystal_F_000 2928
_exptl_crystal_size_max 0.1
_exptl_crystal_size_mid 0.1
_exptl_crystal_size_min 0.08
_refine_diff_density_max 1.010
_refine_diff_density_min -0.603
_refine_diff_density_rms 0.093
_refine_ls_extinction_method none
_refine_ls_goodness_of_fit_ref 1.049
_refine_ls_hydrogen_treatment constr
_refine_ls_matrix_type full
_refine_ls_number_parameters 795
_refine_ls_number_reflns 16962
_refine_ls_number_restraints 30
_refine_ls_restrained_S_all 1.054
_refine_ls_R_factor_all 0.1212
_refine_ls_R_factor_gt 0.0801
_refine_ls_shift/su_max 0.001
_refine_ls_shift/su_mean 0.000
_refine_ls_structure_factor_coef Fsqd
_refine_ls_weighting_details 'w=1/[\s^2^(Fo^2^)+(0.0479P)^2^+25.8772P] where P=(Fo^2^+2Fc^2^)/3'
_refine_ls_weighting_scheme calc
_refine_ls_wR_factor_gt 0.1758
_refine_ls_wR_factor_ref 0.1947
_reflns_Friedel_coverage 0.000
_reflns_number_gt 11461
_reflns_number_total 16962
_reflns_threshold_expression 'I > 2\s(I)'
_cod_data_source_file d2nr05225c2.cif
_cod_data_source_block nipcp-tbbt
_cod_depositor_comments 'Adding full bibliography for 1567993--1567994.cif.'
_cod_database_code 1567994
_shelx_shelxl_version_number 2018/3
_shelx_space_group_comment
; 
The symmetry employed for this shelxl refinement is uniquely defined 
by the following loop, which should always be used as a source of 
symmetry information in preference to the above space-group names. 
They are only intended as comments. 
;
_shelx_estimated_absorpt_t_max 0.942
_shelx_estimated_absorpt_t_min 0.928
_olex2_refinement_description
; 
1. Fixed Uiso 
 At 1.2 times of: 
  All C(H) groups 
 At 1.5 times of: 
  All C(H,H,H) groups 
2. Restrained distances 
 P008-C00R \\sim P008-C1 
 with sigma of 0.02 
 C01R-C024 \\sim C10-C6 
 with sigma of 0.02 
 C00R-C02C \\sim C1-C2 
 with sigma of 0.02 
 C027-C02K \\sim C9-C02L 
 with sigma of 0.04 
 C00R-C02G \\sim C1-C5 
 with sigma of 0.02 
 C02E-C02K \\sim C8-C02L 
 with sigma of 0.02 
 C022-C02H \\sim C0-C4 
 with sigma of 0.02 
 C01R-C02J \\sim C10-C7 
 with sigma of 0.04 
 C022-C02I \\sim C0-C3 
 with sigma of 0.02 
 C024-C02J \\sim C6-C7 
 with sigma of 0.02 
 C02C-C02I \\sim C2-C3 
 with sigma of 0.02 
 C02J-C02K \\sim C7-C02L 
 with sigma of 0.02 
 C02G-C02H \\sim C5-C4 
 with sigma of 0.02 
 P008-C02J \\sim P008-C7 
 with sigma of 0.04 
 C024-C02K \\sim C6-C02L 
 with sigma of 0.04 
 C02E-C02J \\sim C8-C7 
 with sigma of 0.04 
 P008-C02C \\sim P008-C2 
 with sigma of 0.04 
 P008-C02G \\sim P008-C5 
 with sigma of 0.04 
 C01R-C027 \\sim C10-C9 
 with sigma of 0.02 
 C00R-C02H \\sim C1-C4 
 with sigma of 0.04 
 C027-C02E \\sim C9-C8 
 with sigma of 0.02 
 C00R-C02I \\sim C1-C3 
 with sigma of 0.04 
 C022-C02C \\sim C0-C2 
 with sigma of 0.04 
 P008-C01R \\sim P008-C10 
 with sigma of 0.04 
 C022-C02G \\sim C0-C5 
 with sigma of 0.04 
 C01R-C02E \\sim C10-C8 
 with sigma of 0.04 
 C024-C027 \\sim C6-C9 
 with sigma of 0.04 
 C02C-C02G \\sim C2-C5 
 with sigma of 0.04 
 C02H-C02I \\sim C4-C3 
 with sigma of 0.04 
 P008-C024 \\sim P008-C6 
 with sigma of 0.02 
3. Uiso/Uaniso restraints and constraints 
Uanis(C00R) = Uanis(C022) = Uanis(C02C) = Uanis(C02G) = Uanis(C02H) = 
Uanis(C02I) = Uanis(C1) = Uanis(C2) = Uanis(C3) = Uanis(C0) = Uanis(C4) = 
Uanis(C5) = Uanis(C01R) = Uanis(C024) = Uanis(C027) = Uanis(C02E) = Uanis(C02J) 
= Uanis(C02K) = Uanis(C6) = Uanis(C7) = Uanis(C02L) = Uanis(C8) = Uanis(C9) = 
Uanis(C10) 
4. Others 
 Sof(C5)=Sof(H5)=Sof(C4)=Sof(H4)=Sof(C0)=Sof(H0)=Sof(C3)=Sof(H3)=Sof(C2)= 
 Sof(H2)=Sof(C1)=1-FVAR(1) 
 Sof(C00R)=Sof(C022)=Sof(H022)=Sof(C02C)=Sof(H02E)=Sof(C02G)=Sof(H02M)= 
 Sof(C02H)=Sof(H02N)=Sof(C02I)=Sof(H02O)=FVAR(1) 
 Sof(C6)=Sof(C7)=Sof(H7)=Sof(C02L)=Sof(H02R)=Sof(C8)=Sof(H8)=Sof(C9)=Sof(H9)= 
 Sof(C10)=Sof(H10)=1-FVAR(2) 
 Sof(C01R)=Sof(H01R)=Sof(C024)=Sof(C027)=Sof(H027)=Sof(C02E)=Sof(H02I)= 
 Sof(C02J)=Sof(H02P)=Sof(C02K)=Sof(H02Q)=FVAR(2) 
5.a Aromatic/amide H refined with riding coordinates: 
 C00K(H00K), C00M(H00M), C00P(H00P), C00Q(H00Q), C00T(H00T), C00V(H00V), 
 C00W(H00W), C00Y(H00Y), C00Z(H00Z), C010(H010), C012(H012), C013(H013), 
 C014(H014), C016(H016), C017(H017), C018(H018), C019(H019), C01B(H01B), 
 C01C(H01C), C01D(H01D), C01E(H01E), C01F(H01F), C01G(H01G), C01H(H01H), 
 C01I(H01I), C01J(H01J), C01K(H01K), C01L(H01L), C01M(H01M), C01O(H01O), 
 C01P(H01P), C01Q(H01Q), C01R(H01R), C01T(H01T), C01U(H01U), C01V(H01V), 
 C01W(H01W), C01X(H01X), C01Y(H01Y), C020(H020), C022(H022), C025(H025), 
 C026(H026), C027(H027), C028(H028), C029(H029), C02B(H02D), C02C(H02E), 
 C02E(H02I), C02G(H02M), C02H(H02N), C02I(H02O), C02J(H02P), C02K(H02Q), C5(H5), 
  C4(H4), C0(H0), C3(H3), C2(H2), C7(H7), C02L(H02R), C8(H8), C9(H9), C10(H10) 
5.b Fitted hexagon refined as free rotating group: 
 C5(C4,C0,C3,C2,C1) 
5.c Idealised Me refined as rotating group: 
 C01S(H01A,H01N,H01S), C01Z(H01Z,H,HA), C023(H02S,H02T,H02U), C02A(H02A,H02B, 
 H02C), C02D(H02F,H02G,H02H), C02F(H02J,H02K,H02L) 
;
_olex2_submission_special_instructions 'No special instructions were received'

loop_
_space_group_symop_operation_xyz
'x, y, z'
'-x, y+1/2, -z+1/2'
'-x, -y, -z'
'x, -y-1/2, z-1/2'

loop_
_atom_site_label
_atom_site_type_symbol
_atom_site_fract_x
_atom_site_fract_y
_atom_site_fract_z
_atom_site_U_iso_or_equiv
_atom_site_adp_type
_atom_site_occupancy
_atom_site_site_symmetry_order
_atom_site_calc_flag
_atom_site_refinement_flags_posn
_atom_site_refinement_flags_adp
_atom_site_refinement_flags_occupancy
_atom_site_disorder_assembly
_atom_site_disorder_group
Ni01 Ni 0.39634(2) 0.89022(6) 0.64830(3) 0.02681(14) Uani 1 1 d . . . . .
Ni02 Ni 0.10243(2) 0.08786(7) 0.59562(3) 0.03456(16) Uani 1 1 d . . . . .
P003 P 0.36709(3) 0.75423(13) 0.71314(6) 0.0312(3) Uani 1 1 d . . . . .
S004 S 0.36652(3) 1.07172(13) 0.67853(6) 0.0365(3) Uani 1 1 d . . . . .
P005 P 0.43550(3) 0.98000(13) 0.58291(6) 0.0305(3) Uani 1 1 d . . . . .
P006 P 0.13834(3) 0.20562(14) 0.53677(7) 0.0354(3) Uani 1 1 d . . . . .
S007 S 0.12498(4) -0.11443(15) 0.57179(8) 0.0477(3) Uani 1 1 d . . . . .
P008 P 0.05981(4) 0.02110(16) 0.65716(8) 0.0463(4) Uani 1 1 d D . . . .
O009 O 0.45776(8) 0.8530(3) 0.54945(18) 0.0384(8) Uani 1 1 d . . . . .
O00A O 0.38609(9) 0.6060(3) 0.70996(19) 0.0398(8) Uani 1 1 d . . . . .
O00B O 0.12732(9) 0.3656(4) 0.5467(2) 0.0456(9) Uani 1 1 d . . . . .
O00C O 0.03771(11) 0.1562(5) 0.6770(2) 0.0705(14) Uani 1 1 d . . . . .
C00D C 0.42645(11) 1.0751(5) 0.4970(2) 0.0300(9) Uani 1 1 d . . . . .
C00E C 0.34844(11) 1.1251(5) 0.5893(2) 0.0300(9) Uani 1 1 d . . . . .
C00F C 0.36476(12) 0.7869(5) 0.8141(2) 0.0336(10) Uani 1 1 d . . . . .
C00G C 0.44960(11) 0.7330(5) 0.5837(2) 0.0311(10) Uani 1 1 d . . . . .
C00H C 0.41358(13) 0.6080(5) 0.6637(3) 0.0384(11) Uani 1 1 d . . . . .
C00I C 0.42151(11) 0.7326(5) 0.6299(2) 0.0286(9) Uani 1 1 d . . . . .
C00J C 0.46770(12) 1.0741(5) 0.6366(3) 0.0334(10) Uani 1 1 d . . . . .
C00K C 0.32820(13) 1.0377(5) 0.5445(3) 0.0380(11) Uani 1 1 d . . . . .
H00K H 0.324928 0.949211 0.560283 0.046 Uiso 1 1 calc R U . . .
C00L C 0.31630(11) 1.2131(5) 0.4497(3) 0.0350(10) Uani 1 1 d . . . . .
C00M C 0.46957(13) 0.6200(5) 0.5724(3) 0.0366(11) Uani 1 1 d . . . . .
H00M H 0.488327 0.623697 0.541986 0.044 Uiso 1 1 calc R U . . .
C00N C 0.09715(13) 0.3773(5) 0.5838(2) 0.0370(11) Uani 1 1 d . . . . .
C00O C 0.08297(12) 0.2600(5) 0.6117(3) 0.0381(11) Uani 1 1 d . . . . .
C00P C 0.33783(13) 0.7412(5) 0.8565(3) 0.0372(11) Uani 1 1 d . . . . .
H00P H 0.319853 0.693861 0.832831 0.045 Uiso 1 1 calc R U . . .
C00Q C 0.31292(13) 1.0825(5) 0.4764(3) 0.0400(11) Uani 1 1 d . . . . .
H00Q H 0.299788 1.021817 0.447262 0.048 Uiso 1 1 calc R U . . .
C00R C 0.0706(3) -0.0516(12) 0.7503(6) 0.0528(6) Uani 0.511(7) 1 d D . P A 1
C00S C 0.13874(13) 0.1842(5) 0.4346(3) 0.0384(11) Uani 1 1 d . . . . .
C00T C 0.46051(14) 0.5006(5) 0.6083(3) 0.0471(13) Uani 1 1 d . . . . .
H00T H 0.473575 0.423534 0.601481 0.057 Uiso 1 1 calc R U . . .
C00U C 0.32419(12) 0.7129(5) 0.6788(3) 0.0379(11) Uani 1 1 d . . . . .
C00V C 0.43282(14) 0.4929(5) 0.6537(3) 0.0426(12) Uani 1 1 d . . . . .
H00V H 0.427207 0.412123 0.677059 0.051 Uiso 1 1 calc R U . . .
C00W C 0.35280(13) 1.2554(5) 0.5622(3) 0.0428(12) Uani 1 1 d . . . . .
H00W H 0.366627 1.315466 0.590037 0.051 Uiso 1 1 calc R U . . .
C00X C 0.18245(12) 0.2076(5) 0.5692(3) 0.0377(11) Uani 1 1 d . . . . .
C00Y C 0.51638(13) 1.2273(6) 0.7172(3) 0.0462(13) Uani 1 1 d . . . . .
H00Y H 0.532719 1.278431 0.744106 0.055 Uiso 1 1 calc R U . . .
C00Z C 0.08248(15) 0.5030(5) 0.5927(3) 0.0457(13) Uani 1 1 d . . . . .
H00Z H 0.092846 0.580737 0.575058 0.055 Uiso 1 1 calc R U . . .
C010 C 0.36463(15) 0.8361(6) 0.9697(3) 0.0483(14) Uani 1 1 d . . . . .
H010 H 0.364545 0.852777 1.021711 0.058 Uiso 1 1 calc R U . . .
C011 C 0.29771(13) 1.2587(6) 0.3762(3) 0.0419(12) Uani 1 1 d . . . . .
C012 C 0.40457(13) 1.0170(5) 0.4416(3) 0.0391(11) Uani 1 1 d . . . . .
H012 H 0.395577 0.931518 0.449616 0.047 Uiso 1 1 calc R U . . .
C013 C 0.45939(13) 1.1467(5) 0.7007(3) 0.0407(11) Uani 1 1 d . . . . .
H013 H 0.437263 1.143441 0.717487 0.049 Uiso 1 1 calc R U . . .
C014 C 0.33701(13) 1.2973(5) 0.4946(3) 0.0442(12) Uani 1 1 d . . . . .
H014 H 0.340380 1.385652 0.478509 0.053 Uiso 1 1 calc R U . . .
C015 C 0.14970(12) -0.1522(5) 0.6550(3) 0.0395(11) Uani 1 1 d . . . . .
C016 C 0.43947(14) 1.2022(6) 0.4838(3) 0.0462(13) Uani 1 1 d . . . . .
H016 H 0.454266 1.242121 0.519958 0.055 Uiso 1 1 calc R U . . .
C017 C 0.33796(14) 0.7667(6) 0.9343(3) 0.0433(12) Uani 1 1 d . . . . .
H017 H 0.319969 0.736688 0.962502 0.052 Uiso 1 1 calc R U . . .
C018 C 0.16205(15) -0.2833(6) 0.6662(4) 0.0540(14) Uani 1 1 d . . . . .
H018 H 0.157613 -0.349406 0.629494 0.065 Uiso 1 1 calc R U . . .
C019 C 0.40887(14) 1.2116(6) 0.3629(3) 0.0460(13) Uani 1 1 d . . . . .
H019 H 0.402854 1.257599 0.318121 0.055 Uiso 1 1 calc R U . . .
C01A C 0.05233(15) 0.2734(6) 0.6493(3) 0.0485(14) Uani 1 1 d . . . . .
C01B C 0.43060(16) 1.2706(6) 0.4169(3) 0.0559(15) Uani 1 1 d . . . . .
H01B H 0.439347 1.356354 0.408523 0.067 Uiso 1 1 calc R U . . .
C01C C 0.29795(13) 0.8028(6) 0.6880(3) 0.0466(13) Uani 1 1 d . . . . .
H01C H 0.302043 0.883757 0.713707 0.056 Uiso 1 1 calc R U . . .
C01D C 0.39124(13) 0.8585(6) 0.8500(3) 0.0417(12) Uani 1 1 d . . . . .
H01D H 0.408907 0.891583 0.821779 0.050 Uiso 1 1 calc R U . . .
C01E C 0.31817(15) 0.5947(6) 0.6380(3) 0.0525(15) Uani 1 1 d . . . . .
H01E H 0.335959 0.534575 0.631026 0.063 Uiso 1 1 calc R U . . .
C01F C 0.19585(14) 0.3108(6) 0.6151(3) 0.0485(13) Uani 1 1 d . . . . .
H01F H 0.182465 0.384724 0.627081 0.058 Uiso 1 1 calc R U . . .
C01G C 0.50120(13) 1.0770(7) 0.6147(3) 0.0558(16) Uani 1 1 d . . . . .
H01G H 0.507652 1.026359 0.573215 0.067 Uiso 1 1 calc R U . . .
C01H C 0.48389(14) 1.2241(6) 0.7401(3) 0.0462(13) Uani 1 1 d . . . . .
H01H H 0.477958 1.273902 0.782296 0.055 Uiso 1 1 calc R U . . .
C01I C 0.05154(16) 0.5097(6) 0.6291(3) 0.0540(16) Uani 1 1 d . . . . .
H01I H 0.041044 0.593132 0.634506 0.065 Uiso 1 1 calc R U . . .
C01J C 0.39617(14) 1.0850(6) 0.3753(3) 0.0482(13) Uani 1 1 d . . . . .
H01J H 0.381734 1.044710 0.338555 0.058 Uiso 1 1 calc R U . . .
C01K C 0.20305(14) 0.0978(6) 0.5518(3) 0.0493(13) Uani 1 1 d . . . . .
H01K H 0.194184 0.027825 0.521648 0.059 Uiso 1 1 calc R U . . .
C01L C 0.18107(15) -0.3144(6) 0.7328(4) 0.0582(16) Uani 1 1 d . . . . .
H01L H 0.188876 -0.402484 0.739640 0.070 Uiso 1 1 calc R U . . .
C01M C 0.15868(17) -0.0563(6) 0.7099(3) 0.0568(16) Uani 1 1 d . . . . .
H01M H 0.151672 0.032624 0.702518 0.068 Uiso 1 1 calc R U . . .
C01N C 0.18884(13) -0.2204(6) 0.7889(3) 0.0462(13) Uani 1 1 d . . . . .
C01O C 0.03634(17) 0.3971(7) 0.6570(3) 0.0575(17) Uani 1 1 d . . . . .
H01O H 0.015668 0.403360 0.680625 0.069 Uiso 1 1 calc R U . . .
C01P C 0.52518(14) 1.1561(8) 0.6551(4) 0.0653(19) Uani 1 1 d . . . . .
H01P H 0.547454 1.160155 0.639330 0.078 Uiso 1 1 calc R U . . .
C01Q C 0.39141(15) 0.8810(6) 0.9284(3) 0.0517(14) Uani 1 1 d . . . . .
H01Q H 0.409588 0.926153 0.952737 0.062 Uiso 1 1 calc R U . . .
C01R C 0.0316(5) -0.134(3) 0.5468(9) 0.0528(6) Uani 0.402(7) 1 d D . P A 1
H01R H 0.052532 -0.129396 0.524036 0.063 Uiso 0.402(7) 1 calc R U P A 1
C01S C 0.25931(14) 1.2590(7) 0.3890(4) 0.0567(16) Uani 1 1 d . . . . .
H01A H 0.247142 1.287332 0.343162 0.085 Uiso 1 1 calc R U . . .
H01N H 0.254598 1.320333 0.429496 0.085 Uiso 1 1 calc R U . . .
H01S H 0.252160 1.169696 0.402288 0.085 Uiso 1 1 calc R U . . .
C01T C 0.17761(17) -0.0893(6) 0.7747(3) 0.0595(16) Uani 1 1 d . . . . .
H01T H 0.183089 -0.022064 0.810047 0.071 Uiso 1 1 calc R U . . .
C01U C 0.16455(16) 0.2395(7) 0.3909(3) 0.0578(16) Uani 1 1 d . . . . .
H01U H 0.182221 0.288502 0.414634 0.069 Uiso 1 1 calc R U . . .
C01V C 0.26510(15) 0.7723(7) 0.6587(4) 0.0601(17) Uani 1 1 d . . . . .
H01V H 0.247094 0.830855 0.666884 0.072 Uiso 1 1 calc R U . . .
C01W C 0.22963(15) 0.3021(7) 0.6431(3) 0.0604(17) Uani 1 1 d . . . . .
H01W H 0.238763 0.369697 0.674575 0.072 Uiso 1 1 calc R U . . .
C01X C 0.23671(14) 0.0930(7) 0.5792(3) 0.0536(15) Uani 1 1 d . . . . .
H01X H 0.250552 0.020655 0.566887 0.064 Uiso 1 1 calc R U . . .
C01Y C 0.13738(19) 0.1500(8) 0.2785(3) 0.0692(19) Uani 1 1 d . . . . .
H01Y H 0.135652 0.143245 0.225734 0.083 Uiso 1 1 calc R U . . .
C01Z C 0.30529(18) 1.1632(7) 0.3101(3) 0.0637(18) Uani 1 1 d . . . . .
H01Z H 0.299357 1.072412 0.323402 0.096 Uiso 1 1 calc R U . . .
H H 0.329128 1.167356 0.300215 0.096 Uiso 1 1 calc R U . . .
HA H 0.292122 1.190229 0.265336 0.096 Uiso 1 1 calc R U . . .
C020 C 0.1154(2) 0.1059(8) 0.3975(4) 0.076(2) Uani 1 1 d . . . . .
H020 H 0.099427 0.060404 0.425543 0.091 Uiso 1 1 calc R U . . .
C021 C 0.20911(15) -0.2529(7) 0.8641(4) 0.0597(17) Uani 1 1 d . . . . .
C022 C 0.0912(3) -0.1623(12) 0.8907(6) 0.0528(6) Uani 0.511(7) 1 d D . P A 1
H022 H 0.088408 -0.196014 0.939398 0.063 Uiso 0.511(7) 1 calc R U P A 1
C023 C 0.30769(16) 1.4016(6) 0.3528(4) 0.0591(16) Uani 1 1 d . . . . .
H02S H 0.295196 1.426046 0.306702 0.089 Uiso 1 1 calc R U . . .
H02T H 0.331697 1.404526 0.344633 0.089 Uiso 1 1 calc R U . . .
H02U H 0.302444 1.463907 0.392464 0.089 Uiso 1 1 calc R U . . .
C024 C 0.0266(3) -0.0691(19) 0.6134(9) 0.0528(6) Uani 0.402(7) 1 d D . P A 1
C025 C 0.25959(18) 0.6554(9) 0.6178(4) 0.072(2) Uani 1 1 d . . . . .
H025 H 0.237948 0.636513 0.596832 0.086 Uiso 1 1 calc R U . . .
C026 C 0.24932(15) 0.1942(8) 0.6241(4) 0.0628(18) Uani 1 1 d . . . . .
H026 H 0.271893 0.190139 0.642466 0.075 Uiso 1 1 calc R U . . .
C027 C 0.0050(4) -0.2084(19) 0.5136(8) 0.0528(6) Uani 0.402(7) 1 d D . P A 1
H027 H 0.007449 -0.253105 0.467624 0.063 Uiso 0.402(7) 1 calc R U P A 1
C028 C 0.28597(19) 0.5658(8) 0.6076(4) 0.072(2) Uani 1 1 d . . . . .
H028 H 0.282054 0.486323 0.580445 0.086 Uiso 1 1 calc R U . . .
C029 C 0.16372(19) 0.2209(8) 0.3116(4) 0.072(2) Uani 1 1 d . . . . .
H029 H 0.180787 0.256369 0.282492 0.087 Uiso 1 1 calc R U . . .
C02A C 0.23864(18) -0.1574(8) 0.8773(4) 0.080(2) Uani 1 1 d . . . . .
H02A H 0.251029 -0.150143 0.831603 0.120 Uiso 1 1 calc R U . . .
H02B H 0.253493 -0.191156 0.917780 0.120 Uiso 1 1 calc R U . . .
H02C H 0.230236 -0.069981 0.890862 0.120 Uiso 1 1 calc R U . . .
C02B C 0.1142(2) 0.0906(9) 0.3189(4) 0.084(2) Uani 1 1 d . . . . .
H02D H 0.097183 0.038655 0.294944 0.100 Uiso 1 1 calc R U . . .
C02C C 0.0793(3) -0.1853(12) 0.7586(6) 0.0528(6) Uani 0.511(7) 1 d D . P A 1
H02E H 0.078967 -0.241783 0.716327 0.063 Uiso 0.511(7) 1 calc R U P A 1
C02D C 0.18556(19) -0.2483(11) 0.9277(4) 0.098(3) Uani 1 1 d . . . . .
H02F H 0.179166 -0.156372 0.937006 0.147 Uiso 1 1 calc R U . . .
H02G H 0.196752 -0.285115 0.972779 0.147 Uiso 1 1 calc R U . . .
H02H H 0.165539 -0.300500 0.914636 0.147 Uiso 1 1 calc R U . . .
C02E C -0.0245(4) -0.2141(17) 0.5494(7) 0.0528(6) Uani 0.402(7) 1 d D . P A 1
H02I H -0.041860 -0.268582 0.528914 0.063 Uiso 0.402(7) 1 calc R U P A 1
C02F C 0.2248(2) -0.3942(9) 0.8616(5) 0.106(3) Uani 1 1 d . . . . .
H02J H 0.207057 -0.459657 0.851824 0.159 Uiso 1 1 calc R U . . .
H02K H 0.236371 -0.413678 0.909563 0.159 Uiso 1 1 calc R U . . .
H02L H 0.240717 -0.398098 0.821812 0.159 Uiso 1 1 calc R U . . .
C02G C 0.0894(3) 0.0213(12) 0.8058(6) 0.0528(6) Uani 0.511(7) 1 d D . P A 1
H02M H 0.096290 0.108989 0.795190 0.063 Uiso 0.511(7) 1 calc R U P A 1
C02H C 0.0981(3) -0.0347(12) 0.8770(6) 0.0528(6) Uani 0.511(7) 1 d D . P A 1
H02N H 0.108724 0.018266 0.914751 0.063 Uiso 0.511(7) 1 calc R U P A 1
C02I C 0.0887(3) -0.2365(12) 0.8300(5) 0.0528(6) Uani 0.511(7) 1 d D . P A 1
H02O H 0.093371 -0.328316 0.834477 0.063 Uiso 0.511(7) 1 calc R U P A 1
C02J C -0.0051(3) -0.0623(17) 0.6468(7) 0.0528(6) Uani 0.402(7) 1 d D . P A 1
H02P H -0.009004 -0.006626 0.688072 0.063 Uiso 0.402(7) 1 calc R U P A 1
C02K C -0.0301(3) -0.1447(16) 0.6138(7) 0.0528(6) Uani 0.402(7) 1 d D . P A 1
H02Q H -0.051032 -0.152326 0.636143 0.063 Uiso 0.402(7) 1 calc R U P A 1
C5 C 0.0742(3) 0.0344(7) 0.8088(5) 0.0528(6) Uani 0.489(7) 1 d DG . P A 2
H5 H 0.076096 0.126516 0.799632 0.063 Uiso 0.489(7) 1 calc R U P A 2
C4 C 0.0823(2) -0.0169(8) 0.8810(4) 0.0528(6) Uani 0.489(7) 1 d DG . P A 2
H4 H 0.089618 0.040965 0.920047 0.063 Uiso 0.489(7) 1 calc R U P A 2
C0 C 0.0794(2) -0.1546(9) 0.8948(3) 0.0528(6) Uani 0.489(7) 1 d DG . P A 2
H0 H 0.084826 -0.188880 0.943034 0.063 Uiso 0.489(7) 1 calc R U P A 2
C3 C 0.0684(2) -0.2410(7) 0.8364(4) 0.0528(6) Uani 0.489(7) 1 d DG . P A 2
H3 H 0.066512 -0.333175 0.845606 0.063 Uiso 0.489(7) 1 calc R U P A 2
C2 C 0.0603(2) -0.1898(8) 0.7642(4) 0.0528(6) Uani 0.489(7) 1 d DG . P A 2
H2 H 0.052990 -0.247627 0.725191 0.063 Uiso 0.489(7) 1 calc R U P A 2
C1 C 0.0632(2) -0.0521(9) 0.7505(3) 0.0528(6) Uani 0.489(7) 1 d DG . P A 2
C6 C 0.0293(3) -0.0978(13) 0.6078(6) 0.0528(6) Uani 0.598(7) 1 d D . P A 2
C7 C 0.0011(2) -0.1499(12) 0.6456(5) 0.0528(6) Uani 0.598(7) 1 d D . P A 2
H7 H -0.002293 -0.124259 0.695520 0.063 Uiso 0.598(7) 1 calc R U P A 2
C02L C -0.0218(2) -0.2402(11) 0.6085(5) 0.0528(6) Uani 0.598(7) 1 d D . P A 2
H02R H -0.040227 -0.274389 0.633902 0.063 Uiso 0.598(7) 1 calc R U P A 2
C8 C -0.0168(2) -0.2774(12) 0.5343(5) 0.0528(6) Uani 0.598(7) 1 d D . P A 2
H8 H -0.032368 -0.334893 0.509409 0.063 Uiso 0.598(7) 1 calc R U P A 2
C9 C 0.0109(3) -0.2313(13) 0.4961(6) 0.0528(6) Uani 0.598(7) 1 d D . P A 2
H9 H 0.014629 -0.259683 0.446743 0.063 Uiso 0.598(7) 1 calc R U P A 2
C10 C 0.0334(3) -0.1400(17) 0.5338(6) 0.0528(6) Uani 0.598(7) 1 d D . P A 2
H10 H 0.051799 -0.106880 0.507928 0.063 Uiso 0.598(7) 1 calc R U P A 2

loop_
_atom_site_aniso_label
_atom_site_aniso_U_11
_atom_site_aniso_U_22
_atom_site_aniso_U_33
_atom_site_aniso_U_23
_atom_site_aniso_U_13
_atom_site_aniso_U_12
Ni01 0.0316(3) 0.0271(3) 0.0218(3) 0.0007(2) 0.0018(2) 0.0021(2)
Ni02 0.0383(3) 0.0398(4) 0.0255(3) 0.0026(2) -0.0005(2) 0.0087(3)
P003 0.0371(6) 0.0318(6) 0.0247(5) 0.0040(4) 0.0020(5) -0.0004(5)
S004 0.0416(6) 0.0396(7) 0.0282(5) -0.0070(5) -0.0013(5) 0.0113(5)
P005 0.0346(6) 0.0314(6) 0.0259(5) -0.0020(4) 0.0056(5) 0.0007(5)
P006 0.0354(6) 0.0370(7) 0.0335(6) -0.0032(5) -0.0037(5) 0.0011(5)
S007 0.0565(8) 0.0458(8) 0.0401(7) -0.0059(6) -0.0078(6) 0.0175(7)
P008 0.0492(8) 0.0552(9) 0.0352(7) 0.0150(6) 0.0095(6) 0.0155(7)
O009 0.0452(19) 0.0351(19) 0.0360(17) -0.0004(14) 0.0147(15) 0.0046(15)
O00A 0.051(2) 0.0296(18) 0.0393(18) 0.0042(14) 0.0068(16) 0.0021(15)
O00B 0.042(2) 0.034(2) 0.060(2) -0.0034(17) -0.0013(17) 0.0001(16)
O00C 0.073(3) 0.072(3) 0.070(3) 0.036(2) 0.040(2) 0.038(2)
C00D 0.032(2) 0.033(2) 0.026(2) -0.0019(17) 0.0064(18) -0.0040(18)
C00E 0.030(2) 0.031(2) 0.029(2) -0.0061(17) -0.0006(18) 0.0025(18)
C00F 0.038(2) 0.037(3) 0.025(2) 0.0039(18) 0.0016(19) 0.003(2)
C00G 0.035(2) 0.032(3) 0.027(2) -0.0065(17) -0.0025(18) 0.0066(19)
C00H 0.052(3) 0.030(3) 0.034(2) 0.0030(19) 0.010(2) 0.011(2)
C00I 0.032(2) 0.030(2) 0.0229(19) 0.0019(17) -0.0046(17) 0.0015(18)
C00J 0.034(2) 0.036(3) 0.030(2) -0.0012(18) 0.0008(19) 0.002(2)
C00K 0.047(3) 0.033(3) 0.034(2) 0.0028(19) -0.001(2) -0.001(2)
C00L 0.029(2) 0.041(3) 0.035(2) 0.003(2) 0.0008(19) 0.001(2)
C00M 0.043(3) 0.031(3) 0.036(2) -0.0101(19) 0.002(2) 0.004(2)
C00N 0.046(3) 0.043(3) 0.021(2) -0.0104(19) -0.0088(19) 0.007(2)
C00O 0.039(3) 0.051(3) 0.023(2) 0.001(2) -0.0090(19) 0.010(2)
C00P 0.044(3) 0.041(3) 0.027(2) 0.0057(19) 0.004(2) -0.001(2)
C00Q 0.052(3) 0.034(3) 0.033(2) 0.002(2) -0.010(2) -0.009(2)
C00R 0.0534(15) 0.0648(16) 0.0399(11) 0.0052(11) -0.0006(12) 0.0015(14)
C00S 0.040(3) 0.042(3) 0.032(2) 0.006(2) -0.009(2) 0.000(2)
C00T 0.060(3) 0.032(3) 0.050(3) -0.011(2) 0.008(3) 0.009(2)
C00U 0.042(3) 0.047(3) 0.025(2) 0.008(2) 0.004(2) -0.009(2)
C00V 0.056(3) 0.027(3) 0.044(3) -0.002(2) -0.004(2) 0.003(2)
C00W 0.047(3) 0.036(3) 0.044(3) -0.002(2) -0.009(2) -0.005(2)
C00X 0.034(2) 0.047(3) 0.032(2) -0.002(2) -0.003(2) -0.002(2)
C00Y 0.038(3) 0.057(4) 0.042(3) -0.006(2) -0.013(2) -0.002(2)
C00Z 0.063(3) 0.033(3) 0.040(3) -0.008(2) -0.010(3) 0.005(2)
C010 0.065(4) 0.056(4) 0.024(2) 0.003(2) -0.002(2) 0.020(3)
C011 0.041(3) 0.045(3) 0.039(3) 0.010(2) -0.007(2) 0.005(2)
C012 0.049(3) 0.035(3) 0.033(2) -0.003(2) 0.001(2) -0.008(2)
C013 0.040(3) 0.044(3) 0.039(3) -0.008(2) 0.007(2) 0.000(2)
C014 0.052(3) 0.029(3) 0.051(3) 0.006(2) -0.004(3) -0.005(2)
C015 0.036(2) 0.038(3) 0.044(3) 0.004(2) -0.003(2) 0.004(2)
C016 0.053(3) 0.045(3) 0.041(3) 0.000(2) 0.000(2) -0.011(3)
C017 0.053(3) 0.047(3) 0.029(2) 0.015(2) 0.005(2) 0.011(3)
C018 0.057(3) 0.039(3) 0.064(4) -0.001(3) -0.013(3) 0.002(3)
C019 0.052(3) 0.054(3) 0.033(3) 0.009(2) 0.003(2) 0.003(3)
C01A 0.061(3) 0.059(4) 0.026(2) 0.010(2) 0.006(2) 0.024(3)
C01B 0.066(4) 0.049(4) 0.053(3) 0.020(3) 0.001(3) -0.009(3)
C01C 0.045(3) 0.052(3) 0.043(3) 0.007(2) 0.001(2) -0.005(3)
C01D 0.041(3) 0.050(3) 0.034(2) 0.001(2) -0.002(2) -0.002(2)
C01E 0.058(3) 0.061(4) 0.039(3) -0.010(3) 0.009(3) -0.019(3)
C01F 0.051(3) 0.054(4) 0.041(3) -0.011(2) 0.002(2) -0.006(3)
C01G 0.040(3) 0.074(4) 0.055(3) -0.027(3) 0.011(3) -0.005(3)
C01H 0.055(3) 0.053(3) 0.031(2) -0.011(2) 0.000(2) 0.001(3)
C01I 0.080(4) 0.048(4) 0.034(3) -0.009(2) -0.006(3) 0.028(3)
C01J 0.054(3) 0.055(4) 0.035(3) -0.007(2) -0.005(2) -0.007(3)
C01K 0.047(3) 0.054(4) 0.046(3) -0.011(3) -0.006(2) 0.008(3)
C01L 0.059(4) 0.037(3) 0.077(4) 0.009(3) -0.019(3) -0.002(3)
C01M 0.086(4) 0.042(3) 0.040(3) -0.003(2) -0.016(3) 0.023(3)
C01N 0.042(3) 0.046(3) 0.050(3) 0.020(3) -0.005(2) -0.004(2)
C01O 0.076(4) 0.067(4) 0.030(3) 0.006(3) 0.009(3) 0.039(3)
C01P 0.031(3) 0.105(6) 0.060(4) -0.026(4) 0.002(3) -0.003(3)
C01Q 0.057(3) 0.061(4) 0.036(3) -0.003(3) -0.010(3) 0.000(3)
C01R 0.0534(15) 0.0648(16) 0.0399(11) 0.0052(11) -0.0006(12) 0.0015(14)
C01S 0.045(3) 0.061(4) 0.063(4) 0.020(3) -0.011(3) 0.003(3)
C01T 0.083(4) 0.045(4) 0.049(3) -0.005(3) -0.013(3) 0.019(3)
C01U 0.060(4) 0.065(4) 0.048(3) 0.003(3) 0.001(3) -0.007(3)
C01V 0.046(3) 0.079(5) 0.055(4) 0.019(3) 0.004(3) -0.005(3)
C01W 0.051(3) 0.078(5) 0.051(3) -0.013(3) -0.010(3) -0.011(3)
C01X 0.043(3) 0.071(4) 0.047(3) -0.001(3) 0.000(3) 0.008(3)
C01Y 0.085(5) 0.088(5) 0.033(3) 0.008(3) -0.016(3) 0.004(4)
C01Z 0.083(5) 0.074(5) 0.033(3) -0.006(3) -0.013(3) 0.021(4)
C020 0.103(6) 0.083(5) 0.040(3) 0.000(3) -0.001(3) -0.037(4)
C021 0.047(3) 0.070(4) 0.061(4) 0.031(3) -0.011(3) -0.005(3)
C022 0.0534(15) 0.0648(16) 0.0399(11) 0.0052(11) -0.0006(12) 0.0015(14)
C023 0.066(4) 0.054(4) 0.057(4) 0.026(3) -0.005(3) -0.001(3)
C024 0.0534(15) 0.0648(16) 0.0399(11) 0.0052(11) -0.0006(12) 0.0015(14)
C025 0.056(4) 0.106(6) 0.053(4) 0.002(4) -0.007(3) -0.025(4)
C026 0.041(3) 0.093(5) 0.055(4) 0.005(4) -0.004(3) 0.000(3)
C027 0.0534(15) 0.0648(16) 0.0399(11) 0.0052(11) -0.0006(12) 0.0015(14)
C028 0.078(5) 0.083(5) 0.055(4) -0.018(4) 0.008(3) -0.032(4)
C029 0.076(5) 0.097(6) 0.045(3) 0.018(4) 0.012(3) 0.011(4)
C02A 0.067(4) 0.087(6) 0.083(5) 0.019(4) -0.021(4) -0.017(4)
C02B 0.109(6) 0.099(6) 0.042(3) -0.009(4) -0.011(4) -0.035(5)
C02C 0.0534(15) 0.0648(16) 0.0399(11) 0.0052(11) -0.0006(12) 0.0015(14)
C02D 0.068(5) 0.176(10) 0.051(4) 0.042(5) 0.000(4) 0.002(5)
C02E 0.0534(15) 0.0648(16) 0.0399(11) 0.0052(11) -0.0006(12) 0.0015(14)
C02F 0.134(8) 0.082(6) 0.095(6) 0.014(5) -0.056(6) 0.031(6)
C02G 0.0534(15) 0.0648(16) 0.0399(11) 0.0052(11) -0.0006(12) 0.0015(14)
C02H 0.0534(15) 0.0648(16) 0.0399(11) 0.0052(11) -0.0006(12) 0.0015(14)
C02I 0.0534(15) 0.0648(16) 0.0399(11) 0.0052(11) -0.0006(12) 0.0015(14)
C02J 0.0534(15) 0.0648(16) 0.0399(11) 0.0052(11) -0.0006(12) 0.0015(14)
C02K 0.0534(15) 0.0648(16) 0.0399(11) 0.0052(11) -0.0006(12) 0.0015(14)
C5 0.0534(15) 0.0648(16) 0.0399(11) 0.0052(11) -0.0006(12) 0.0015(14)
C4 0.0534(15) 0.0648(16) 0.0399(11) 0.0052(11) -0.0006(12) 0.0015(14)
C0 0.0534(15) 0.0648(16) 0.0399(11) 0.0052(11) -0.0006(12) 0.0015(14)
C3 0.0534(15) 0.0648(16) 0.0399(11) 0.0052(11) -0.0006(12) 0.0015(14)
C2 0.0534(15) 0.0648(16) 0.0399(11) 0.0052(11) -0.0006(12) 0.0015(14)
C1 0.0534(15) 0.0648(16) 0.0399(11) 0.0052(11) -0.0006(12) 0.0015(14)
C6 0.0534(15) 0.0648(16) 0.0399(11) 0.0052(11) -0.0006(12) 0.0015(14)
C7 0.0534(15) 0.0648(16) 0.0399(11) 0.0052(11) -0.0006(12) 0.0015(14)
C02L 0.0534(15) 0.0648(16) 0.0399(11) 0.0052(11) -0.0006(12) 0.0015(14)
C8 0.0534(15) 0.0648(16) 0.0399(11) 0.0052(11) -0.0006(12) 0.0015(14)
C9 0.0534(15) 0.0648(16) 0.0399(11) 0.0052(11) -0.0006(12) 0.0015(14)
C10 0.0534(15) 0.0648(16) 0.0399(11) 0.0052(11) -0.0006(12) 0.0015(14)

loop_
_atom_type_symbol
_atom_type_description
_atom_type_scat_dispersion_real
_atom_type_scat_dispersion_imag
_atom_type_scat_source
C C 0.0033 0.0016 'International Tables Vol C Tables 4.2.6.8 and 6.1.1.4'
H H 0.0000 0.0000 'International Tables Vol C Tables 4.2.6.8 and 6.1.1.4'
Ni Ni 0.3393 1.1124 'International Tables Vol C Tables 4.2.6.8 and 6.1.1.4'
O O 0.0106 0.0060 'International Tables Vol C Tables 4.2.6.8 and 6.1.1.4'
P P 0.1023 0.0942 'International Tables Vol C Tables 4.2.6.8 and 6.1.1.4'
S S 0.1246 0.1234 'International Tables Vol C Tables 4.2.6.8 and 6.1.1.4'

loop_
_geom_angle_atom_site_label_1
_geom_angle_atom_site_label_2
_geom_angle_atom_site_label_3
_geom_angle
_geom_angle_site_symmetry_1
_geom_angle_site_symmetry_3
_geom_angle_publ_flag
P003 Ni01 S004 94.63(5) . . ?
P003 Ni01 P005 163.88(5) . . ?
P005 Ni01 S004 100.97(5) . . ?
C00I Ni01 P003 82.41(14) . . ?
C00I Ni01 S004 175.99(13) . . ?
C00I Ni01 P005 81.81(14) . . ?
P006 Ni02 S007 97.05(6) . . ?
P006 Ni02 P008 164.60(6) . . ?
P008 Ni02 S007 98.24(6) . . ?
C00O Ni02 P006 81.98(16) . . ?
C00O Ni02 S007 177.79(14) . . ?
C00O Ni02 P008 82.68(16) . . ?
O00A P003 Ni01 106.78(13) . . ?
O00A P003 C00F 103.6(2) . . ?
O00A P003 C00U 101.7(2) . . ?
C00F P003 Ni01 117.62(17) . . ?
C00U P003 Ni01 118.63(15) . . ?
C00U P003 C00F 106.3(2) . . ?
C00E S004 Ni01 102.93(15) . . ?
O009 P005 Ni01 106.10(13) . . ?
O009 P005 C00D 100.73(18) . . ?
O009 P005 C00J 102.1(2) . . ?
C00D P005 Ni01 123.02(15) . . ?
C00D P005 C00J 106.0(2) . . ?
C00J P005 Ni01 115.75(15) . . ?
O00B P006 Ni02 106.92(14) . . ?
O00B P006 C00S 103.3(2) . . ?
O00B P006 C00X 102.0(2) . . ?
C00S P006 Ni02 116.93(18) . . ?
C00X P006 Ni02 119.98(17) . . ?
C00X P006 C00S 105.4(2) . . ?
C015 S007 Ni02 104.06(18) . . ?
O00C P008 Ni02 106.80(17) . . ?
O00C P008 C00R 103.6(4) . . ?
O00C P008 C024 96.9(6) . . ?
O00C P008 C1 98.8(3) . . ?
O00C P008 C6 106.2(4) . . ?
C00R P008 Ni02 114.9(4) . . ?
C024 P008 Ni02 121.7(5) . . ?
C024 P008 C00R 109.7(8) . . ?
C1 P008 Ni02 124.1(3) . . ?
C1 P008 C6 101.0(5) . . ?
C6 P008 Ni02 117.4(3) . . ?
C00G O009 P005 111.3(3) . . ?
C00H O00A P003 111.9(3) . . ?
C00N O00B P006 111.3(3) . . ?
C01A O00C P008 112.0(3) . . ?
C012 C00D P005 117.5(4) . . ?
C016 C00D P005 123.8(4) . . ?
C016 C00D C012 118.7(4) . . ?
C00K C00E S004 120.7(4) . . ?
C00W C00E S004 122.0(4) . . ?
C00W C00E C00K 117.2(4) . . ?
C00P C00F P003 122.6(4) . . ?
C01D C00F P003 117.9(3) . . ?
C01D C00F C00P 119.5(4) . . ?
O009 C00G C00I 117.5(4) . . ?
O009 C00G C00M 119.3(4) . . ?
C00M C00G C00I 123.2(4) . . ?
O00A C00H C00I 117.0(4) . . ?
O00A C00H C00V 120.6(4) . . ?
C00V C00H C00I 122.4(4) . . ?
C00G C00I Ni01 122.1(3) . . ?
C00G C00I C00H 116.2(4) . . ?
C00H C00I Ni01 121.7(3) . . ?
C013 C00J P005 120.5(4) . . ?
C01G C00J P005 121.1(4) . . ?
C01G C00J C013 118.3(5) . . ?
C00E C00K H00K 119.9 . . ?
C00Q C00K C00E 120.2(5) . . ?
C00Q C00K H00K 119.9 . . ?
C00Q C00L C011 121.0(5) . . ?
C00Q C00L C014 115.6(5) . . ?
C014 C00L C011 123.5(5) . . ?
C00G C00M H00M 121.2 . . ?
C00G C00M C00T 117.5(4) . . ?
C00T C00M H00M 121.2 . . ?
O00B C00N C00O 117.6(4) . . ?
O00B C00N C00Z 119.9(5) . . ?
C00Z C00N C00O 122.5(5) . . ?
C00N C00O Ni02 122.0(4) . . ?
C00N C00O C01A 116.9(5) . . ?
C01A C00O Ni02 121.0(4) . . ?
C00F C00P H00P 120.1 . . ?
C017 C00P C00F 119.8(5) . . ?
C017 C00P H00P 120.1 . . ?
C00K C00Q H00Q 118.4 . . ?
C00L C00Q C00K 123.1(5) . . ?
C00L C00Q H00Q 118.4 . . ?
C02C C00R P008 121.6(8) . . ?
C02C C00R C02G 107.6(10) . . ?
C02G C00R P008 121.3(8) . . ?
C01U C00S P006 122.3(4) . . ?
C020 C00S P006 120.8(4) . . ?
C020 C00S C01U 116.7(5) . . ?
C00M C00T H00T 118.9 . . ?
C00V C00T C00M 122.2(5) . . ?
C00V C00T H00T 118.9 . . ?
C01C C00U P003 120.2(4) . . ?
C01C C00U C01E 119.7(5) . . ?
C01E C00U P003 119.9(4) . . ?
C00H C00V H00V 120.7 . . ?
C00T C00V C00H 118.5(5) . . ?
C00T C00V H00V 120.7 . . ?
C00E C00W H00W 119.4 . . ?
C014 C00W C00E 121.2(5) . . ?
C014 C00W H00W 119.4 . . ?
C01F C00X P006 121.7(4) . . ?
C01F C00X C01K 119.4(5) . . ?
C01K C00X P006 118.7(4) . . ?
C01H C00Y H00Y 119.9 . . ?
C01H C00Y C01P 120.2(5) . . ?
C01P C00Y H00Y 119.9 . . ?
C00N C00Z H00Z 121.0 . . ?
C00N C00Z C01I 117.9(5) . . ?
C01I C00Z H00Z 121.0 . . ?
C017 C010 H010 119.8 . . ?
C01Q C010 H010 119.8 . . ?
C01Q C010 C017 120.3(5) . . ?
C00L C011 C01S 108.3(4) . . ?
C00L C011 C01Z 111.0(4) . . ?
C00L C011 C023 112.5(5) . . ?
C01S C011 C01Z 109.7(5) . . ?
C023 C011 C01S 107.6(5) . . ?
C023 C011 C01Z 107.7(5) . . ?
C00D C012 H012 119.7 . . ?
C01J C012 C00D 120.5(5) . . ?
C01J C012 H012 119.7 . . ?
C00J C013 H013 119.8 . . ?
C00J C013 C01H 120.5(5) . . ?
C01H C013 H013 119.8 . . ?
C00L C014 H014 118.7 . . ?
C00W C014 C00L 122.6(5) . . ?
C00W C014 H014 118.7 . . ?
C018 C015 S007 119.4(4) . . ?
C01M C015 S007 123.1(4) . . ?
C01M C015 C018 117.5(5) . . ?
C00D C016 H016 119.8 . . ?
C00D C016 C01B 120.4(5) . . ?
C01B C016 H016 119.8 . . ?
C00P C017 H017 119.8 . . ?
C010 C017 C00P 120.3(5) . . ?
C010 C017 H017 119.8 . . ?
C015 C018 H018 120.2 . . ?
C01L C018 C015 119.6(6) . . ?
C01L C018 H018 120.2 . . ?
C01B C019 H019 120.1 . . ?
C01J C019 H019 120.1 . . ?
C01J C019 C01B 119.7(5) . . ?
O00C C01A C00O 117.4(5) . . ?
C01O C01A O00C 120.5(5) . . ?
C01O C01A C00O 122.1(6) . . ?
C016 C01B H01B 119.9 . . ?
C019 C01B C016 120.1(5) . . ?
C019 C01B H01B 119.9 . . ?
C00U C01C H01C 120.1 . . ?
C00U C01C C01V 119.9(6) . . ?
C01V C01C H01C 120.1 . . ?
C00F C01D H01D 120.0 . . ?
C00F C01D C01Q 120.1(5) . . ?
C01Q C01D H01D 120.0 . . ?
C00U C01E H01E 119.8 . . ?
C028 C01E C00U 120.5(6) . . ?
C028 C01E H01E 119.8 . . ?
C00X C01F H01F 120.4 . . ?
C00X C01F C01W 119.2(6) . . ?
C01W C01F H01F 120.4 . . ?
C00J C01G H01G 120.1 . . ?
C00J C01G C01P 119.8(5) . . ?
C01P C01G H01G 120.1 . . ?
C00Y C01H C013 120.3(5) . . ?
C00Y C01H H01H 119.8 . . ?
C013 C01H H01H 119.8 . . ?
C00Z C01I H01I 119.1 . . ?
C01O C01I C00Z 121.9(5) . . ?
C01O C01I H01I 119.1 . . ?
C012 C01J H01J 119.7 . . ?
C019 C01J C012 120.6(5) . . ?
C019 C01J H01J 119.7 . . ?
C00X C01K H01K 119.9 . . ?
C01X C01K C00X 120.1(5) . . ?
C01X C01K H01K 119.9 . . ?
C018 C01L H01L 118.5 . . ?
C01N C01L C018 123.0(6) . . ?
C01N C01L H01L 118.5 . . ?
C015 C01M H01M 119.1 . . ?
C01T C01M C015 121.8(5) . . ?
C01T C01M H01M 119.1 . . ?
C01L C01N C01T 116.2(5) . . ?
C01L C01N C021 124.1(5) . . ?
C01T C01N C021 119.7(6) . . ?
C01A C01O H01O 120.7 . . ?
C01I C01O C01A 118.6(5) . . ?
C01I C01O H01O 120.7 . . ?
C00Y C01P C01G 120.8(5) . . ?
C00Y C01P H01P 119.6 . . ?
C01G C01P H01P 119.6 . . ?
C010 C01Q C01D 119.9(5) . . ?
C010 C01Q H01Q 120.0 . . ?
C01D C01Q H01Q 120.0 . . ?
C024 C01R H01R 120.7 . . ?
C024 C01R C027 118.6(13) . . ?
C027 C01R H01R 120.7 . . ?
C011 C01S H01A 109.5 . . ?
C011 C01S H01N 109.5 . . ?
C011 C01S H01S 109.5 . . ?
H01A C01S H01N 109.5 . . ?
H01A C01S H01S 109.5 . . ?
H01N C01S H01S 109.5 . . ?
C01M C01T C01N 121.9(6) . . ?
C01M C01T H01T 119.1 . . ?
C01N C01T H01T 119.1 . . ?
C00S C01U H01U 119.8 . . ?
C029 C01U C00S 120.3(6) . . ?
C029 C01U H01U 119.8 . . ?
C01C C01V H01V 120.2 . . ?
C025 C01V C01C 119.7(6) . . ?
C025 C01V H01V 120.2 . . ?
C01F C01W H01W 120.0 . . ?
C026 C01W C01F 120.0(6) . . ?
C026 C01W H01W 120.0 . . ?
C01K C01X H01X 120.2 . . ?
C026 C01X C01K 119.7(6) . . ?
C026 C01X H01X 120.2 . . ?
C029 C01Y H01Y 119.0 . . ?
C02B C01Y H01Y 119.0 . . ?
C02B C01Y C029 122.0(6) . . ?
C011 C01Z H01Z 109.5 . . ?
C011 C01Z H 109.5 . . ?
C011 C01Z HA 109.5 . . ?
H01Z C01Z H 109.5 . . ?
H01Z C01Z HA 109.5 . . ?
H C01Z HA 109.5 . . ?
C00S C020 H020 118.8 . . ?
C00S C020 C02B 122.4(6) . . ?
C02B C020 H020 118.8 . . ?
C02A C021 C01N 111.4(5) . . ?
C02A C021 C02F 105.7(6) . . ?
C02D C021 C01N 109.0(5) . . ?
C02D C021 C02A 111.5(7) . . ?
C02D C021 C02F 108.3(6) . . ?
C02F C021 C01N 110.9(6) . . ?
C02H C022 H022 123.2 . . ?
C02I C022 H022 123.2 . . ?
C02I C022 C02H 113.7(10) . . ?
C011 C023 H02S 109.5 . . ?
C011 C023 H02T 109.5 . . ?
C011 C023 H02U 109.5 . . ?
H02S C023 H02T 109.5 . . ?
H02S C023 H02U 109.5 . . ?
H02T C023 H02U 109.5 . . ?
C01R C024 P008 119.4(10) . . ?
C01R C024 C02J 123.4(12) . . ?
C02J C024 P008 117.0(10) . . ?
C01V C025 H025 119.8 . . ?
C01V C025 C028 120.5(6) . . ?
C028 C025 H025 119.8 . . ?
C01W C026 H026 119.2 . . ?
C01X C026 C01W 121.6(6) . . ?
C01X C026 H026 119.2 . . ?
C01R C027 H027 120.8 . . ?
C02E C027 C01R 118.3(13) . . ?
C02E C027 H027 120.8 . . ?
C01E C028 C025 119.7(7) . . ?
C01E C028 H028 120.1 . . ?
C025 C028 H028 120.1 . . ?
C01U C029 H029 120.8 . . ?
C01Y C029 C01U 118.4(6) . . ?
C01Y C029 H029 120.8 . . ?
C021 C02A H02A 109.5 . . ?
C021 C02A H02B 109.5 . . ?
C021 C02A H02C 109.5 . . ?
H02A C02A H02B 109.5 . . ?
H02A C02A H02C 109.5 . . ?
H02B C02A H02C 109.5 . . ?
C01Y C02B C020 119.7(7) . . ?
C01Y C02B H02D 120.1 . . ?
C020 C02B H02D 120.1 . . ?
C00R C02C H02E 119.9 . . ?
C00R C02C C02I 120.2(10) . . ?
C02I C02C H02E 119.9 . . ?
C021 C02D H02F 109.5 . . ?
C021 C02D H02G 109.5 . . ?
C021 C02D H02H 109.5 . . ?
H02F C02D H02G 109.5 . . ?
H02F C02D H02H 109.5 . . ?
H02G C02D H02H 109.5 . . ?
C027 C02E H02I 118.4 . . ?
C027 C02E C02K 123.3(13) . . ?
C02K C02E H02I 118.4 . . ?
C021 C02F H02J 109.5 . . ?
C021 C02F H02K 109.5 . . ?
C021 C02F H02L 109.5 . . ?
H02J C02F H02K 109.5 . . ?
H02J C02F H02L 109.5 . . ?
H02K C02F H02L 109.5 . . ?
C00R C02G H02M 119.3 . . ?
C02H C02G C00R 121.4(10) . . ?
C02H C02G H02M 119.3 . . ?
C022 C02H C02G 120.1(11) . . ?
C022 C02H H02N 120.0 . . ?
C02G C02H H02N 120.0 . . ?
C022 C02I C02C 123.1(11) . . ?
C022 C02I H02O 118.5 . . ?
C02C C02I H02O 118.5 . . ?
C024 C02J H02P 122.5 . . ?
C02K C02J C024 115.0(12) . . ?
C02K C02J H02P 122.5 . . ?
C02E C02K C02J 120.8(12) . . ?
C02E C02K H02Q 119.6 . . ?
C02J C02K H02Q 119.6 . . ?
C4 C5 H5 120.0 . . ?
C4 C5 C1 120.0 . . ?
C1 C5 H5 120.0 . . ?
C5 C4 H4 120.0 . . ?
C5 C4 C0 120.0 . . ?
C0 C4 H4 120.0 . . ?
C4 C0 H0 120.0 . . ?
C3 C0 C4 120.0 . . ?
C3 C0 H0 120.0 . . ?
C0 C3 H3 120.0 . . ?
C0 C3 C2 120.0 . . ?
C2 C3 H3 120.0 . . ?
C3 C2 H2 120.0 . . ?
C3 C2 C1 120.0 . . ?
C1 C2 H2 120.0 . . ?
C5 C1 P008 115.8(5) . . ?
C2 C1 P008 123.5(5) . . ?
C2 C1 C5 120.0 . . ?
C7 C6 P008 120.7(7) . . ?
C10 C6 P008 121.9(8) . . ?
C10 C6 C7 117.4(9) . . ?
C6 C7 H7 119.6 . . ?
C02L C7 C6 120.8(8) . . ?
C02L C7 H7 119.6 . . ?
C7 C02L H02R 120.3 . . ?
C8 C02L C7 119.5(9) . . ?
C8 C02L H02R 120.3 . . ?
C02L C8 H8 119.3 . . ?
C02L C8 C9 121.4(9) . . ?
C9 C8 H8 119.3 . . ?
C8 C9 H9 120.8 . . ?
C8 C9 C10 118.3(9) . . ?
C10 C9 H9 120.8 . . ?
C6 C10 C9 122.6(9) . . ?
C6 C10 H10 118.7 . . ?
C9 C10 H10 118.7 . . ?

loop_
_geom_bond_atom_site_label_1
_geom_bond_atom_site_label_2
_geom_bond_distance
_geom_bond_site_symmetry_2
_geom_bond_publ_flag
Ni01 P003 2.1323(13) . ?
Ni01 S004 2.2216(13) . ?
Ni01 P005 2.1525(13) . ?
Ni01 C00I 1.883(4) . ?
Ni02 P006 2.1324(15) . ?
Ni02 S007 2.2366(15) . ?
Ni02 P008 2.1373(15) . ?
Ni02 C00O 1.894(5) . ?
P003 O00A 1.648(4) . ?
P003 C00F 1.811(4) . ?
P003 C00U 1.810(5) . ?
S004 C00E 1.773(5) . ?
P005 O009 1.654(3) . ?
P005 C00D 1.803(5) . ?
P005 C00J 1.803(5) . ?
P006 O00B 1.653(4) . ?
P006 C00S 1.810(5) . ?
P006 C00X 1.799(5) . ?
S007 C015 1.759(5) . ?
P008 O00C 1.640(4) . ?
P008 C00R 1.821(9) . ?
P008 C024 1.732(12) . ?
P008 C1 1.793(6) . ?
P008 C6 1.867(9) . ?
O009 C00G 1.376(6) . ?
O00A C00H 1.380(5) . ?
O00B C00N 1.383(6) . ?
O00C C01A 1.392(7) . ?
C00D C012 1.393(6) . ?
C00D C016 1.381(7) . ?
C00E C00K 1.395(6) . ?
C00E C00W 1.388(7) . ?
C00F C00P 1.396(6) . ?
C00F C01D 1.386(7) . ?
C00G C00I 1.398(6) . ?
C00G C00M 1.385(6) . ?
C00H C00I 1.410(6) . ?
C00H C00V 1.383(7) . ?
C00J C013 1.388(6) . ?
C00J C01G 1.386(7) . ?
C00K H00K 0.9300 . ?
C00K C00Q 1.388(7) . ?
C00L C00Q 1.384(7) . ?
C00L C011 1.523(7) . ?
C00L C014 1.386(7) . ?
C00M H00M 0.9300 . ?
C00M C00T 1.394(7) . ?
C00N C00O 1.387(7) . ?
C00N C00Z 1.383(7) . ?
C00O C01A 1.404(7) . ?
C00P H00P 0.9300 . ?
C00P C017 1.390(6) . ?
C00Q H00Q 0.9300 . ?
C00R C02C 1.374(13) . ?
C00R C02G 1.398(12) . ?
C00S C01U 1.410(7) . ?
C00S C020 1.347(8) . ?
C00T H00T 0.9300 . ?
C00T C00V 1.379(7) . ?
C00U C01C 1.377(7) . ?
C00U C01E 1.386(7) . ?
C00V H00V 0.9300 . ?
C00W H00W 0.9300 . ?
C00W C014 1.380(7) . ?
C00X C01F 1.391(7) . ?
C00X C01K 1.397(7) . ?
C00Y H00Y 0.9300 . ?
C00Y C01H 1.355(7) . ?
C00Y C01P 1.356(8) . ?
C00Z H00Z 0.9300 . ?
C00Z C01I 1.399(8) . ?
C010 H010 0.9300 . ?
C010 C017 1.377(8) . ?
C010 C01Q 1.377(8) . ?
C011 C01S 1.534(7) . ?
C011 C01Z 1.538(8) . ?
C011 C023 1.529(7) . ?
C012 H012 0.9300 . ?
C012 C01J 1.373(7) . ?
C013 H013 0.9300 . ?
C013 C01H 1.390(7) . ?
C014 H014 0.9300 . ?
C015 C018 1.396(7) . ?
C015 C01M 1.388(8) . ?
C016 H016 0.9300 . ?
C016 C01B 1.388(7) . ?
C017 H017 0.9300 . ?
C018 H018 0.9300 . ?
C018 C01L 1.395(8) . ?
C019 H019 0.9300 . ?
C019 C01B 1.378(8) . ?
C019 C01J 1.371(8) . ?
C01A C01O 1.385(8) . ?
C01B H01B 0.9300 . ?
C01C H01C 0.9300 . ?
C01C C01V 1.400(8) . ?
C01D H01D 0.9300 . ?
C01D C01Q 1.397(7) . ?
C01E H01E 0.9300 . ?
C01E C028 1.380(9) . ?
C01F H01F 0.9300 . ?
C01F C01W 1.396(8) . ?
C01G H01G 0.9300 . ?
C01G C01P 1.394(8) . ?
C01H H01H 0.9300 . ?
C01I H01I 0.9300 . ?
C01I C01O 1.365(9) . ?
C01J H01J 0.9300 . ?
C01K H01K 0.9300 . ?
C01K C01X 1.387(7) . ?
C01L H01L 0.9300 . ?
C01L C01N 1.381(8) . ?
C01M H01M 0.9300 . ?
C01M C01T 1.372(8) . ?
C01N C01T 1.390(8) . ?
C01N C021 1.546(8) . ?
C01O H01O 0.9300 . ?
C01P H01P 0.9300 . ?
C01Q H01Q 0.9300 . ?
C01R H01R 0.9300 . ?
C01R C024 1.361(14) . ?
C01R C027 1.384(14) . ?
C01S H01A 0.9600 . ?
C01S H01N 0.9600 . ?
C01S H01S 0.9600 . ?
C01T H01T 0.9300 . ?
C01U H01U 0.9300 . ?
C01U C029 1.405(8) . ?
C01V H01V 0.9300 . ?
C01V C025 1.375(10) . ?
C01W H01W 0.9300 . ?
C01W C026 1.369(9) . ?
C01X H01X 0.9300 . ?
C01X C026 1.355(9) . ?
C01Y H01Y 0.9300 . ?
C01Y C029 1.359(10) . ?
C01Y C02B 1.317(10) . ?
C01Z H01Z 0.9600 . ?
C01Z H 0.9600 . ?
C01Z HA 0.9600 . ?
C020 H020 0.9300 . ?
C020 C02B 1.389(8) . ?
C021 C02A 1.506(9) . ?
C021 C02D 1.483(9) . ?
C021 C02F 1.530(10) . ?
C022 H022 0.9300 . ?
C022 C02H 1.316(13) . ?
C022 C02I 1.296(12) . ?
C023 H02S 0.9600 . ?
C023 H02T 0.9600 . ?
C023 H02U 0.9600 . ?
C024 C02J 1.398(14) . ?
C025 H025 0.9300 . ?
C025 C028 1.381(10) . ?
C026 H026 0.9300 . ?
C027 H027 0.9300 . ?
C027 C02E 1.343(14) . ?
C028 H028 0.9300 . ?
C029 H029 0.9300 . ?
C02A H02A 0.9600 . ?
C02A H02B 0.9600 . ?
C02A H02C 0.9600 . ?
C02B H02D 0.9300 . ?
C02C H02E 0.9300 . ?
C02C C02I 1.387(11) . ?
C02D H02F 0.9600 . ?
C02D H02G 0.9600 . ?
C02D H02H 0.9600 . ?
C02E H02I 0.9300 . ?
C02E C02K 1.350(16) . ?
C02F H02J 0.9600 . ?
C02F H02K 0.9600 . ?
C02F H02L 0.9600 . ?
C02G H02M 0.9300 . ?
C02G C02H 1.397(11) . ?
C02H H02N 0.9300 . ?
C02I H02O 0.9300 . ?
C02J H02P 0.9300 . ?
C02J C02K 1.384(15) . ?
C02K H02Q 0.9300 . ?
C5 H5 0.9300 . ?
C5 C4 1.3900 . ?
C5 C1 1.3900 . ?
C4 H4 0.9300 . ?
C4 C0 1.3900 . ?
C0 H0 0.9300 . ?
C0 C3 1.3900 . ?
C3 H3 0.9300 . ?
C3 C2 1.3900 . ?
C2 H2 0.9300 . ?
C2 C1 1.3900 . ?
C6 C7 1.411(11) . ?
C6 C10 1.383(11) . ?
C7 H7 0.9300 . ?
C7 C02L 1.408(12) . ?
C02L H02R 0.9300 . ?
C02L C8 1.379(12) . ?
C8 H8 0.9300 . ?
C8 C9 1.381(11) . ?
C9 H9 0.9300 . ?
C9 C10 1.408(11) . ?
C10 H10 0.9300 . ?

loop_
_geom_torsion_atom_site_label_1
_geom_torsion_atom_site_label_2
_geom_torsion_atom_site_label_3
_geom_torsion_atom_site_label_4
_geom_torsion
_geom_torsion_site_symmetry_1
_geom_torsion_site_symmetry_2
_geom_torsion_site_symmetry_3
_geom_torsion_site_symmetry_4
_geom_torsion_publ_flag
Ni01 P003 O00A C00H -3.8(3) . . . . ?
Ni01 P003 C00F C00P 155.5(4) . . . . ?
Ni01 P003 C00F C01D -25.5(5) . . . . ?
Ni01 P003 C00U C01C -77.6(4) . . . . ?
Ni01 P003 C00U C01E 97.6(4) . . . . ?
Ni01 S004 C00E C00K 56.8(4) . . . . ?
Ni01 S004 C00E C00W -125.2(4) . . . . ?
Ni01 P005 O009 C00G -11.6(3) . . . . ?
Ni01 P005 C00D C012 -49.6(4) . . . . ?
Ni01 P005 C00D C016 129.3(4) . . . . ?
Ni01 P005 C00J C013 -34.3(5) . . . . ?
Ni01 P005 C00J C01G 146.2(4) . . . . ?
Ni02 P006 O00B C00N -4.9(3) . . . . ?
Ni02 P006 C00S C01U -169.9(4) . . . . ?
Ni02 P006 C00S C020 5.5(6) . . . . ?
Ni02 P006 C00X C01F -97.6(5) . . . . ?
Ni02 P006 C00X C01K 78.1(4) . . . . ?
Ni02 S007 C015 C018 167.2(4) . . . . ?
Ni02 S007 C015 C01M -15.0(5) . . . . ?
Ni02 P008 O00C C01A -0.1(4) . . . . ?
Ni02 P008 C00R C02C -85.2(11) . . . . ?
Ni02 P008 C00R C02G 56.8(11) . . . . ?
Ni02 P008 C024 C01R 20(2) . . . . ?
Ni02 P008 C024 C02J -155.3(12) . . . . ?
Ni02 P008 C1 C5 67.6(5) . . . . ?
Ni02 P008 C1 C2 -102.8(5) . . . . ?
Ni02 P008 C6 C7 177.9(9) . . . . ?
Ni02 P008 C6 C10 -1.1(15) . . . . ?
Ni02 C00O C01A O00C 2.7(7) . . . . ?
Ni02 C00O C01A C01O -175.3(4) . . . . ?
P003 Ni01 C00I C00G 179.0(4) . . . . ?
P003 Ni01 C00I C00H -2.9(4) . . . . ?
P003 O00A C00H C00I 2.0(6) . . . . ?
P003 O00A C00H C00V -180.0(4) . . . . ?
P003 C00F C00P C017 178.4(4) . . . . ?
P003 C00F C01D C01Q -177.1(4) . . . . ?
P003 C00U C01C C01V 177.6(4) . . . . ?
P003 C00U C01E C028 -176.2(5) . . . . ?
S004 C00E C00K C00Q 177.1(4) . . . . ?
S004 C00E C00W C014 -176.4(4) . . . . ?
P005 Ni01 C00I C00G -4.3(3) . . . . ?
P005 Ni01 C00I C00H 173.8(4) . . . . ?
P005 O009 C00G C00I 9.6(5) . . . . ?
P005 O009 C00G C00M -169.3(4) . . . . ?
P005 C00D C012 C01J 178.9(4) . . . . ?
P005 C00D C016 C01B -178.3(4) . . . . ?
P005 C00J C013 C01H -177.1(4) . . . . ?
P005 C00J C01G C01P 176.8(5) . . . . ?
P006 Ni02 C00O C00N 0.0(4) . . . . ?
P006 Ni02 C00O C01A 176.6(4) . . . . ?
P006 O00B C00N C00O 5.3(5) . . . . ?
P006 O00B C00N C00Z -175.5(4) . . . . ?
P006 C00S C01U C029 -179.6(5) . . . . ?
P006 C00S C020 C02B 177.9(6) . . . . ?
P006 C00X C01F C01W 175.4(4) . . . . ?
P006 C00X C01K C01X -176.7(4) . . . . ?
S007 C015 C018 C01L -178.7(5) . . . . ?
S007 C015 C01M C01T 179.1(5) . . . . ?
P008 Ni02 C00O C00N -178.7(4) . . . . ?
P008 Ni02 C00O C01A -2.1(4) . . . . ?
P008 O00C C01A C00O -1.5(7) . . . . ?
P008 O00C C01A C01O 176.5(5) . . . . ?
P008 C00R C02C C02I 177.6(9) . . . . ?
P008 C00R C02G C02H -179.3(9) . . . . ?
P008 C024 C02J C02K -174.8(13) . . . . ?
P008 C6 C7 C02L -179.6(9) . . . . ?
P008 C6 C10 C9 179.0(12) . . . . ?
O009 P005 C00D C012 67.8(4) . . . . ?
O009 P005 C00D C016 -113.4(4) . . . . ?
O009 P005 C00J C013 -149.1(4) . . . . ?
O009 P005 C00J C01G 31.5(5) . . . . ?
O009 C00G C00I Ni01 -2.2(6) . . . . ?
O009 C00G C00I C00H 179.5(4) . . . . ?
O009 C00G C00M C00T 179.8(4) . . . . ?
O00A P003 C00F C00P -87.0(4) . . . . ?
O00A P003 C00F C01D 92.0(4) . . . . ?
O00A P003 C00U C01C 165.7(4) . . . . ?
O00A P003 C00U C01E -19.1(4) . . . . ?
O00A C00H C00I Ni01 1.2(6) . . . . ?
O00A C00H C00I C00G 179.5(4) . . . . ?
O00A C00H C00V C00T -178.5(5) . . . . ?
O00B P006 C00S C01U 73.0(5) . . . . ?
O00B P006 C00S C020 -111.7(6) . . . . ?
O00B P006 C00X C01F 20.2(5) . . . . ?
O00B P006 C00X C01K -164.1(4) . . . . ?
O00B C00N C00O Ni02 -3.3(6) . . . . ?
O00B C00N C00O C01A 180.0(4) . . . . ?
O00B C00N C00Z C01I 178.6(4) . . . . ?
O00C P008 C00R C02C 158.7(10) . . . . ?
O00C P008 C00R C02G -59.3(11) . . . . ?
O00C P008 C024 C01R 135(2) . . . . ?
O00C P008 C024 C02J -40.7(17) . . . . ?
O00C P008 C1 C5 -49.6(5) . . . . ?
O00C P008 C1 C2 139.9(5) . . . . ?
O00C P008 C6 C7 -62.8(11) . . . . ?
O00C P008 C6 C10 118.2(13) . . . . ?
O00C C01A C01O C01I 179.9(5) . . . . ?
C00D P005 O009 C00G -140.8(3) . . . . ?
C00D P005 C00J C013 105.9(4) . . . . ?
C00D P005 C00J C01G -73.6(5) . . . . ?
C00D C012 C01J C019 -0.7(8) . . . . ?
C00D C016 C01B C019 -0.4(9) . . . . ?
C00E C00K C00Q C00L -0.8(8) . . . . ?
C00E C00W C014 C00L -0.6(8) . . . . ?
C00F P003 O00A C00H -128.6(3) . . . . ?
C00F P003 C00U C01C 57.6(4) . . . . ?
C00F P003 C00U C01E -127.2(4) . . . . ?
C00F C00P C017 C010 -0.4(8) . . . . ?
C00F C01D C01Q C010 -2.3(9) . . . . ?
C00G C00M C00T C00V 0.0(8) . . . . ?
C00I C00G C00M C00T 1.0(7) . . . . ?
C00I C00H C00V C00T -0.7(8) . . . . ?
C00J P005 O009 C00G 110.0(3) . . . . ?
C00J P005 C00D C012 173.9(4) . . . . ?
C00J P005 C00D C016 -7.3(5) . . . . ?
C00J C013 C01H C00Y -1.4(9) . . . . ?
C00J C01G C01P C00Y 2.1(11) . . . . ?
C00K C00E C00W C014 1.7(7) . . . . ?
C00M C00G C00I Ni01 176.6(4) . . . . ?
C00M C00G C00I C00H -1.7(7) . . . . ?
C00M C00T C00V C00H -0.1(8) . . . . ?
C00N C00O C01A O00C 179.5(5) . . . . ?
C00N C00O C01A C01O 1.5(8) . . . . ?
C00N C00Z C01I C01O 1.5(8) . . . . ?
C00O C00N C00Z C01I -2.3(7) . . . . ?
C00O C01A C01O C01I -2.1(9) . . . . ?
C00P C00F C01D C01Q 2.0(8) . . . . ?
C00Q C00L C011 C01S 67.0(6) . . . . ?
C00Q C00L C011 C01Z -53.4(7) . . . . ?
C00Q C00L C011 C023 -174.2(5) . . . . ?
C00Q C00L C014 C00W -1.1(8) . . . . ?
C00R P008 O00C C01A 121.6(5) . . . . ?
C00R P008 C024 C01R -118(2) . . . . ?
C00R P008 C024 C02J 66.5(17) . . . . ?
C00R C02C C02I C022 -3.1(19) . . . . ?
C00R C02G C02H C022 6.0(18) . . . . ?
C00S P006 O00B C00N 119.1(3) . . . . ?
C00S P006 C00X C01F 127.8(5) . . . . ?
C00S P006 C00X C01K -56.4(5) . . . . ?
C00S C01U C029 C01Y 0.7(11) . . . . ?
C00S C020 C02B C01Y 2.6(14) . . . . ?
C00U P003 O00A C00H 121.2(3) . . . . ?
C00U P003 C00F C00P 19.7(5) . . . . ?
C00U P003 C00F C01D -161.3(4) . . . . ?
C00U C01C C01V C025 -3.0(8) . . . . ?
C00U C01E C028 C025 0.2(9) . . . . ?
C00V C00H C00I Ni01 -176.8(4) . . . . ?
C00V C00H C00I C00G 1.5(7) . . . . ?
C00W C00E C00K C00Q -1.0(7) . . . . ?
C00X P006 O00B C00N -131.7(3) . . . . ?
C00X P006 C00S C01U -33.7(5) . . . . ?
C00X P006 C00S C020 141.6(6) . . . . ?
C00X C01F C01W C026 1.1(9) . . . . ?
C00X C01K C01X C026 1.1(9) . . . . ?
C00Z C00N C00O Ni02 177.5(4) . . . . ?
C00Z C00N C00O C01A 0.8(7) . . . . ?
C00Z C01I C01O C01A 0.6(9) . . . . ?
C011 C00L C00Q C00K -177.3(5) . . . . ?
C011 C00L C014 C00W 177.9(5) . . . . ?
C012 C00D C016 C01B 0.5(8) . . . . ?
C013 C00J C01G C01P -2.7(9) . . . . ?
C014 C00L C00Q C00K 1.8(7) . . . . ?
C014 C00L C011 C01S -112.0(6) . . . . ?
C014 C00L C011 C01Z 127.6(6) . . . . ?
C014 C00L C011 C023 6.8(7) . . . . ?
C015 C018 C01L C01N -0.8(10) . . . . ?
C015 C01M C01T C01N 0.0(11) . . . . ?
C016 C00D C012 C01J 0.0(7) . . . . ?
C017 C010 C01Q C01D 1.3(9) . . . . ?
C018 C015 C01M C01T -3.0(9) . . . . ?
C018 C01L C01N C01T -2.2(9) . . . . ?
C018 C01L C01N C021 178.4(6) . . . . ?
C01B C019 C01J C012 0.8(8) . . . . ?
C01C C00U C01E C028 -1.0(8) . . . . ?
C01C C01V C025 C028 2.2(10) . . . . ?
C01D C00F C00P C017 -0.6(7) . . . . ?
C01E C00U C01C C01V 2.4(7) . . . . ?
C01F C00X C01K C01X -0.9(8) . . . . ?
C01F C01W C026 C01X -0.9(10) . . . . ?
C01G C00J C013 C01H 2.4(8) . . . . ?
C01H C00Y C01P C01G -1.1(11) . . . . ?
C01J C019 C01B C016 -0.3(9) . . . . ?
C01K C00X C01F C01W -0.3(8) . . . . ?
C01K C01X C026 C01W -0.2(10) . . . . ?
C01L C01N C01T C01M 2.6(10) . . . . ?
C01L C01N C021 C02A 127.8(7) . . . . ?
C01L C01N C021 C02D -108.8(8) . . . . ?
C01L C01N C021 C02F 10.3(9) . . . . ?
C01M C015 C018 C01L 3.3(9) . . . . ?
C01P C00Y C01H C013 0.8(9) . . . . ?
C01Q C010 C017 C00P 0.0(8) . . . . ?
C01R C024 C02J C02K 10(3) . . . . ?
C01R C027 C02E C02K 4(3) . . . . ?
C01T C01N C021 C02A -51.6(8) . . . . ?
C01T C01N C021 C02D 71.8(8) . . . . ?
C01T C01N C021 C02F -169.0(7) . . . . ?
C01U C00S C020 C02B -6.6(11) . . . . ?
C01V C025 C028 C01E -0.8(10) . . . . ?
C020 C00S C01U C029 4.9(9) . . . . ?
C021 C01N C01T C01M -178.0(6) . . . . ?
C024 P008 O00C C01A -126.2(7) . . . . ?
C024 P008 C00R C02C 56.1(12) . . . . ?
C024 P008 C00R C02G -161.8(11) . . . . ?
C024 C01R C027 C02E -1(3) . . . . ?
C024 C02J C02K C02E -7(2) . . . . ?
C027 C01R C024 P008 178.6(17) . . . . ?
C027 C01R C024 C02J -6(4) . . . . ?
C027 C02E C02K C02J 0(3) . . . . ?
C029 C01Y C02B C020 3.5(13) . . . . ?
C02B C01Y C029 C01U -5.0(12) . . . . ?
C02C C00R C02G C02H -32.6(16) . . . . ?
C02G C00R C02C C02I 31.1(16) . . . . ?
C02H C022 C02I C02C -26.5(17) . . . . ?
C02I C022 C02H C02G 24.5(17) . . . . ?
C5 C4 C0 C3 0.0 . . . . ?
C4 C5 C1 P008 -170.8(6) . . . . ?
C4 C5 C1 C2 0.0 . . . . ?
C4 C0 C3 C2 0.0 . . . . ?
C0 C3 C2 C1 0.0 . . . . ?
C3 C2 C1 P008 170.1(7) . . . . ?
C3 C2 C1 C5 0.0 . . . . ?
C1 P008 O00C C01A 129.7(5) . . . . ?
C1 P008 C6 C7 39.8(11) . . . . ?
C1 P008 C6 C10 -139.2(13) . . . . ?
C1 C5 C4 C0 0.0 . . . . ?
C6 P008 O00C C01A -126.1(6) . . . . ?
C6 P008 C1 C5 -158.1(5) . . . . ?
C6 P008 C1 C2 31.4(6) . . . . ?
C6 C7 C02L C8 -0.3(17) . . . . ?
C7 C6 C10 C9 0(2) . . . . ?
C7 C02L C8 C9 2.0(17) . . . . ?
C02L C8 C9 C10 -2.6(18) . . . . ?
C8 C9 C10 C6 2(2) . . . . ?
C10 C6 C7 C02L -0.6(19) . . . . ?
